data_7054289
loop_
_publ_author_name
'Rojas-Montoya, Iv\'an D.'
'Santana-Silva, Alicia'
'Garc\'ia-Montalvo, Ver\'onica'
'Mu\~noz-Hern\'andez, Miguel-\'Angel'
'Rivera, Margarita'

_publ_section_title
;
 N-(Chalcogen)phosphorylated (chalcogen)ureas of zinc and cadmium(ii):
 SSPs for group 12--16 thin films
;
_journal_issue 10
_journal_name_full 'New J. Chem.'
_journal_page_first 4702
_journal_paper_doi 10.1039/C4NJ00482E
_journal_volume 38
_journal_year 2014
_chemical_formula_moiety 'C22 H44 Cd N4 P2 S2 Se2'
_chemical_formula_sum 'C22 H44 Cd N4 P2 S2 Se2'
_chemical_formula_weight 760.99
_chemical_name_systematic
; 
 ? 
;
_space_group_IT_number 2
_symmetry_cell_setting triclinic
_symmetry_space_group_name_Hall '-P 1'
_symmetry_space_group_name_H-M 'P -1'
_atom_sites_solution_hydrogens geom
_atom_sites_solution_primary direct
_atom_sites_solution_secondary difmap
_audit_creation_method SHELXL-97
_cell_angle_alpha 102.528(5)
_cell_angle_beta 102.781(5)
_cell_angle_gamma 101.233(5)
_cell_formula_units_Z 2
_cell_length_a 9.689(3)
_cell_length_b 10.542(3)
_cell_length_c 16.813(5)
_cell_measurement_reflns_used 177
_cell_measurement_temperature 298(2)
_cell_measurement_theta_max 25.28
_cell_measurement_theta_min 2.27
_cell_volume 1580.8(8)
_computing_cell_refinement 'Bruker SMART'
_computing_data_collection 'Bruker SMART'
_computing_data_reduction 'Bruker SHELXTL'
_computing_molecular_graphics 'Bruker SHELXTL'
_computing_publication_material 'Ortep-3 for Windows 2.02'
_computing_structure_refinement 'SHELXL-97 (Sheldrick, 1997)'
_computing_structure_solution 'SHELXS-97 (Sheldrick, 1990)'
_diffrn_ambient_temperature 298(2)
_diffrn_measured_fraction_theta_full 0.998
_diffrn_measured_fraction_theta_max 0.998
_diffrn_measurement_device_type 'CCD area detector'
_diffrn_measurement_method 'phi and omega scans'
_diffrn_radiation_monochromator graphite
_diffrn_radiation_source 'fine-focus sealed tube'
_diffrn_radiation_type MoK\a
_diffrn_radiation_wavelength 0.71073
_diffrn_reflns_av_R_equivalents 0.0410
_diffrn_reflns_av_unetI/netI 0.0547
_diffrn_reflns_limit_h_max 11
_diffrn_reflns_limit_h_min -11
_diffrn_reflns_limit_k_max 12
_diffrn_reflns_limit_k_min -12
_diffrn_reflns_limit_l_max 19
_diffrn_reflns_limit_l_min -19
_diffrn_reflns_number 15385
_diffrn_reflns_theta_full 25.00
_diffrn_reflns_theta_max 25.00
_diffrn_reflns_theta_min 1.29
_exptl_absorpt_coefficient_mu 3.244
_exptl_absorpt_correction_T_max 0.6778
_exptl_absorpt_correction_T_min 0.3799
_exptl_absorpt_correction_type multi-scan
_exptl_absorpt_process_details
;
SADABS: Area-Detector Absorption Correction; 
Siemens Industrial Automation, Inc.:Madison, WI, 1996.  
;
_exptl_crystal_colour colorless
_exptl_crystal_density_diffrn 1.599
_exptl_crystal_density_method 'not measured'
_exptl_crystal_description rectangular
_exptl_crystal_F_000 764
_exptl_crystal_size_max 0.37
_exptl_crystal_size_mid 0.28
_exptl_crystal_size_min 0.13
_refine_diff_density_max 0.564
_refine_diff_density_min -0.522
_refine_diff_density_rms 0.080
_refine_ls_extinction_method none
_refine_ls_goodness_of_fit_ref 0.995
_refine_ls_hydrogen_treatment constr
_refine_ls_matrix_type full
_refine_ls_number_parameters 325
_refine_ls_number_reflns 5562
_refine_ls_number_restraints 56
_refine_ls_restrained_S_all 0.993
_refine_ls_R_factor_all 0.0550
_refine_ls_R_factor_gt 0.0384
_refine_ls_shift/su_max 0.001
_refine_ls_shift/su_mean 0.000
_refine_ls_structure_factor_coef Fsqd
_refine_ls_weighting_details 'calc w=1/[\s^2^(Fo^2^)+(0.0320P)^2^+1.3283P] where P=(Fo^2^+2Fc^2^)/3'
_refine_ls_weighting_scheme calc
_refine_ls_wR_factor_gt 0.0804
_refine_ls_wR_factor_ref 0.0920
_reflns_number_gt 4251
_reflns_number_total 5562
_reflns_threshold_expression >2sigma(I)
_cod_data_source_file c4nj00482e2.cif
_cod_data_source_block Compound_15
_cod_depositor_comments
;
The following automatic conversions were performed:

'_symmetry_cell_setting' value 'Triclinic' changed to 'triclinic'
according to
/usr/data/users/saulius/crontab/automatic-downloads/rss-feeds/RSC/lib/dictionaries/cif_core.dic
dictionary named 'cif_core.dic' version 2.4.2 from 2011-04-26.

Automatic conversion script
Id: cif_fix_values 2281 2013-09-26 08:29:07Z andrius 

 Adding full bibliography for 7054285--7054289.cif.
;
_cod_original_cell_volume 1580.9(8)
_cod_original_sg_symbol_H-M P-1
_cod_database_code 7054289

loop_
_symmetry_equiv_pos_as_xyz
'x, y, z'
'-x, -y, -z'

loop_
_atom_site_label
_atom_site_type_symbol
_atom_site_fract_x
_atom_site_fract_y
_atom_site_fract_z
_atom_site_U_iso_or_equiv
_atom_site_adp_type
_atom_site_occupancy
_atom_site_symmetry_multiplicity
_atom_site_calc_flag
_atom_site_refinement_flags
_atom_site_disorder_assembly
_atom_site_disorder_group
Cd1 Cd 0.18075(4) 0.34101(3) 0.24677(2) 0.04593(12) Uani 1 1 d . . .
P1 P 0.31781(14) 0.18411(12) 0.39439(8) 0.0443(3) Uani 1 1 d . . .
P2 P -0.16304(12) 0.42152(12) 0.22454(8) 0.0400(3) Uani 1 1 d . . .
S1 S 0.31798(15) 0.37775(12) 0.40114(8) 0.0521(3) Uani 1 1 d . . .
Se1 Se 0.27061(6) 0.14202(5) 0.16791(3) 0.05523(16) Uani 1 1 d . . .
Se2 Se 0.21450(5) 0.55773(6) 0.19693(4) 0.06632(19) Uani 1 1 d . . .
S2 S -0.09416(13) 0.25101(12) 0.21918(9) 0.0501(3) Uani 1 1 d . . .
N1 N 0.4050(4) 0.1130(4) 0.3346(2) 0.0496(10) Uani 1 1 d . . .
N2 N 0.4851(4) 0.0192(4) 0.2257(2) 0.0518(10) Uani 1 1 d D B .
N3 N -0.0969(4) 0.5309(4) 0.1812(3) 0.0487(10) Uani 1 1 d . . .
N4 N 0.0093(4) 0.6655(4) 0.1133(2) 0.0464(10) Uani 1 1 d . . .
C1 C 0.3960(5) 0.0906(4) 0.2537(3) 0.0431(11) Uani 1 1 d . . .
C2 C 0.5820(6) -0.0330(6) 0.2843(3) 0.0741(18) Uani 1 1 d D . .
H2A H 0.5252 -0.1003 0.3037 0.089 Uiso 1 1 calc R A 1
H2B H 0.6432 0.0390 0.3331 0.089 Uiso 1 1 calc R A 1
C3 C 0.6744(14) -0.0943(13) 0.2324(5) 0.061(3) Uani 0.70(2) 1 d PDU B 1
H3A H 0.7618 -0.0281 0.2356 0.073 Uiso 0.70(2) 1 calc PR B 1
H3B H 0.7024 -0.1689 0.2509 0.073 Uiso 0.70(2) 1 calc PR B 1
C4 C 0.5701(14) -0.1416(14) 0.1433(5) 0.063(3) Uani 0.70(2) 1 d PDU B 1
H4A H 0.4989 -0.2251 0.1355 0.075 Uiso 0.70(2) 1 calc PR B 1
H4B H 0.6230 -0.1542 0.1007 0.075 Uiso 0.70(2) 1 calc PR B 1
C3A C 0.619(4) -0.143(3) 0.2227(13) 0.073(7) Uani 0.30(2) 1 d PDU B 2
H3A1 H 0.7098 -0.1619 0.2480 0.087 Uiso 0.30(2) 1 calc PR B 2
H3A2 H 0.5408 -0.2255 0.2031 0.087 Uiso 0.30(2) 1 calc PR B 2
C4A C 0.631(3) -0.078(3) 0.1514(13) 0.068(6) Uani 0.30(2) 1 d PDU B 2
H4A1 H 0.7198 -0.0052 0.1681 0.082 Uiso 0.30(2) 1 calc PR B 2
H4A2 H 0.6303 -0.1427 0.1005 0.082 Uiso 0.30(2) 1 calc PR B 2
C5 C 0.4957(6) -0.0254(5) 0.1391(3) 0.0570(13) Uani 1 1 d D . .
H5A H 0.5550 0.0460 0.1240 0.068 Uiso 1 1 calc R B 1
H5B H 0.3997 -0.0567 0.0986 0.068 Uiso 1 1 calc R B 1
C6 C 0.1313(6) 0.0776(5) 0.3637(3) 0.0583(13) Uani 1 1 d . . .
H6 H 0.0870 0.0812 0.3061 0.070 Uiso 1 1 calc R . .
C7 C 0.0334(6) 0.1270(7) 0.4169(4) 0.086(2) Uani 1 1 d . . .
H7A H -0.0655 0.0733 0.3919 0.129 Uiso 1 1 calc R . .
H7B H 0.0367 0.2192 0.4188 0.129 Uiso 1 1 calc R . .
H7C H 0.0674 0.1194 0.4734 0.129 Uiso 1 1 calc R . .
C8 C 0.1261(7) -0.0711(6) 0.3569(5) 0.099(2) Uani 1 1 d . . .
H8A H 0.1569 -0.0827 0.4126 0.149 Uiso 1 1 calc R . .
H8B H 0.1903 -0.0987 0.3244 0.149 Uiso 1 1 calc R . .
H8C H 0.0279 -0.1249 0.3293 0.149 Uiso 1 1 calc R . .
C9 C 0.4169(6) 0.1806(5) 0.5001(3) 0.0573(14) Uani 1 1 d . . .
H9 H 0.3981 0.0865 0.5016 0.069 Uiso 1 1 calc R . .
C10 C 0.3671(8) 0.2578(7) 0.5713(3) 0.092(2) Uani 1 1 d . . .
H10A H 0.4283 0.2588 0.6249 0.139 Uiso 1 1 calc R . .
H10B H 0.2675 0.2149 0.5663 0.139 Uiso 1 1 calc R . .
H10C H 0.3742 0.3483 0.5676 0.139 Uiso 1 1 calc R . .
C11 C 0.5811(6) 0.2324(6) 0.5149(4) 0.0791(18) Uani 1 1 d . . .
H11A H 0.6031 0.3245 0.5134 0.119 Uiso 1 1 calc R . .
H11B H 0.6120 0.1793 0.4715 0.119 Uiso 1 1 calc R . .
H11C H 0.6317 0.2261 0.5693 0.119 Uiso 1 1 calc R . .
C12 C 0.0208(5) 0.5813(4) 0.1618(3) 0.0408(11) Uani 1 1 d . . .
C13 C 0.1238(6) 0.7336(5) 0.0814(4) 0.0632(15) Uani 1 1 d . . .
H13A H 0.1722 0.6705 0.0554 0.076 Uiso 1 1 calc R . .
H13B H 0.1963 0.8041 0.1268 0.076 Uiso 1 1 calc R . .
C14 C 0.0422(6) 0.7914(6) 0.0169(4) 0.0696(16) Uani 1 1 d . . .
H14A H 0.0070 0.7272 -0.0386 0.084 Uiso 1 1 calc R . .
H14B H 0.1038 0.8729 0.0131 0.084 Uiso 1 1 calc R . .
C15 C -0.0836(6) 0.8206(6) 0.0506(4) 0.0790(18) Uani 1 1 d . . .
H15A H -0.1634 0.8252 0.0058 0.095 Uiso 1 1 calc R . .
H15B H -0.0526 0.9045 0.0950 0.095 Uiso 1 1 calc R . .
C16 C -0.1287(5) 0.7025(6) 0.0852(4) 0.0665(16) Uani 1 1 d . . .
H16A H -0.1694 0.7282 0.1322 0.080 Uiso 1 1 calc R . .
H16B H -0.2002 0.6287 0.0415 0.080 Uiso 1 1 calc R . .
C17 C -0.3573(5) 0.3671(5) 0.1688(3) 0.0530(13) Uani 1 1 d . . .
H17 H -0.4037 0.2984 0.1924 0.064 Uiso 1 1 calc R . .
C18 C -0.3799(6) 0.3031(6) 0.0747(3) 0.0736(16) Uani 1 1 d . . .
H18A H -0.4825 0.2652 0.0475 0.110 Uiso 1 1 calc R . .
H18B H -0.3291 0.2335 0.0684 0.110 Uiso 1 1 calc R . .
H18C H -0.3424 0.3703 0.0491 0.110 Uiso 1 1 calc R . .
C19 C -0.4331(6) 0.4824(6) 0.1802(4) 0.0764(18) Uani 1 1 d . . .
H19A H -0.3851 0.5538 0.1610 0.115 Uiso 1 1 calc R . .
H19B H -0.4277 0.5152 0.2390 0.115 Uiso 1 1 calc R . .
H19C H -0.5338 0.4501 0.1476 0.115 Uiso 1 1 calc R . .
C20 C -0.1490(5) 0.5088(5) 0.3345(3) 0.0520(12) Uani 1 1 d . . .
H20 H -0.1934 0.5843 0.3323 0.062 Uiso 1 1 calc R . .
C21 C 0.0088(6) 0.5674(6) 0.3860(3) 0.0692(16) Uani 1 1 d . . .
H21A H 0.0130 0.6266 0.4391 0.104 Uiso 1 1 calc R . .
H21B H 0.0612 0.6166 0.3554 0.104 Uiso 1 1 calc R . .
H21C H 0.0525 0.4961 0.3963 0.104 Uiso 1 1 calc R . .
C22 C -0.2363(7) 0.4183(6) 0.3758(4) 0.0762(17) Uani 1 1 d . . .
H22A H -0.1957 0.3428 0.3792 0.114 Uiso 1 1 calc R . .
H22B H -0.3365 0.3869 0.3424 0.114 Uiso 1 1 calc R . .
H22C H -0.2312 0.4683 0.4318 0.114 Uiso 1 1 calc R . .

loop_
_atom_site_aniso_label
_atom_site_aniso_U_11
_atom_site_aniso_U_22
_atom_site_aniso_U_33
_atom_site_aniso_U_23
_atom_site_aniso_U_13
_atom_site_aniso_U_12
Cd1 0.0455(2) 0.0486(2) 0.0545(2) 0.02306(17) 0.01617(17) 0.02391(17)
P1 0.0524(7) 0.0435(7) 0.0454(7) 0.0162(6) 0.0152(6) 0.0244(6)
P2 0.0364(6) 0.0465(7) 0.0472(7) 0.0203(6) 0.0191(5) 0.0164(5)
S1 0.0670(8) 0.0428(7) 0.0490(7) 0.0136(6) 0.0089(6) 0.0269(6)
Se1 0.0618(3) 0.0638(4) 0.0493(3) 0.0167(3) 0.0154(3) 0.0355(3)
Se2 0.0378(3) 0.0656(4) 0.1166(5) 0.0553(4) 0.0257(3) 0.0221(3)
S2 0.0454(7) 0.0453(7) 0.0686(9) 0.0204(6) 0.0223(6) 0.0187(6)
N1 0.057(3) 0.054(3) 0.050(3) 0.018(2) 0.019(2) 0.031(2)
N2 0.057(3) 0.056(3) 0.053(3) 0.014(2) 0.021(2) 0.032(2)
N3 0.040(2) 0.061(3) 0.063(3) 0.036(2) 0.024(2) 0.024(2)
N4 0.038(2) 0.056(2) 0.060(3) 0.033(2) 0.0213(19) 0.0184(19)
C1 0.039(3) 0.035(3) 0.057(3) 0.012(2) 0.014(2) 0.011(2)
C2 0.087(4) 0.089(4) 0.067(4) 0.024(3) 0.023(3) 0.065(4)
C3 0.058(7) 0.053(6) 0.074(6) 0.014(5) 0.016(4) 0.027(5)
C4 0.057(6) 0.055(7) 0.070(6) -0.003(5) 0.013(4) 0.027(5)
C3A 0.058(15) 0.071(15) 0.088(15) -0.001(11) 0.018(12) 0.040(12)
C4A 0.052(13) 0.050(13) 0.088(13) -0.018(11) 0.024(11) 0.016(10)
C5 0.058(3) 0.058(3) 0.059(3) 0.008(3) 0.025(3) 0.022(3)
C6 0.059(3) 0.058(3) 0.067(4) 0.026(3) 0.021(3) 0.022(3)
C7 0.068(4) 0.107(5) 0.102(5) 0.039(4) 0.044(4) 0.031(4)
C8 0.088(5) 0.062(4) 0.144(7) 0.035(4) 0.022(5) 0.012(4)
C9 0.078(4) 0.053(3) 0.054(3) 0.025(3) 0.018(3) 0.033(3)
C10 0.132(6) 0.126(6) 0.045(3) 0.028(4) 0.030(4) 0.078(5)
C11 0.079(4) 0.088(5) 0.062(4) 0.015(3) -0.003(3) 0.033(4)
C12 0.038(3) 0.041(3) 0.053(3) 0.017(2) 0.021(2) 0.018(2)
C13 0.064(3) 0.067(4) 0.083(4) 0.044(3) 0.040(3) 0.023(3)
C14 0.081(4) 0.077(4) 0.060(4) 0.038(3) 0.025(3) 0.015(3)
C15 0.073(4) 0.099(5) 0.091(5) 0.066(4) 0.022(3) 0.036(4)
C16 0.051(3) 0.087(4) 0.086(4) 0.055(3) 0.023(3) 0.034(3)
C17 0.040(3) 0.063(3) 0.064(3) 0.027(3) 0.021(2) 0.013(2)
C18 0.053(3) 0.097(5) 0.065(4) 0.021(3) 0.010(3) 0.015(3)
C19 0.044(3) 0.093(5) 0.106(5) 0.035(4) 0.025(3) 0.035(3)
C20 0.059(3) 0.061(3) 0.048(3) 0.019(3) 0.024(3) 0.029(3)
C21 0.075(4) 0.075(4) 0.053(3) 0.004(3) 0.013(3) 0.028(3)
C22 0.096(5) 0.091(4) 0.067(4) 0.036(3) 0.049(4) 0.034(4)

loop_
_atom_type_symbol
_atom_type_description
_atom_type_scat_dispersion_real
_atom_type_scat_dispersion_imag
_atom_type_scat_source
C C 0.0033 0.0016 'International Tables Vol C Tables 4.2.6.8 and 6.1.1.4'
H H 0.0000 0.0000 'International Tables Vol C Tables 4.2.6.8 and 6.1.1.4'
N N 0.0061 0.0033 'International Tables Vol C Tables 4.2.6.8 and 6.1.1.4'
P P 0.1023 0.0942 'International Tables Vol C Tables 4.2.6.8 and 6.1.1.4'
S S 0.1246 0.1234 'International Tables Vol C Tables 4.2.6.8 and 6.1.1.4'
Se Se -0.0929 2.2259 'International Tables Vol C Tables 4.2.6.8 and 6.1.1.4'
Cd Cd -0.8075 1.2024 'International Tables Vol C Tables 4.2.6.8 and 6.1.1.4'

loop_
_geom_angle_atom_site_label_1
_geom_angle_atom_site_label_2
_geom_angle_atom_site_label_3
_geom_angle
S2 Cd1 S1 111.97(5)
S2 Cd1 Se2 105.92(3)
S1 Cd1 Se2 113.51(4)
S2 Cd1 Se1 105.72(4)
S1 Cd1 Se1 102.36(3)
Se2 Cd1 Se1 117.25(3)
N1 P1 C6 107.4(2)
N1 P1 C9 102.5(2)
C6 P1 C9 110.3(2)
N1 P1 S1 118.27(16)
C6 P1 S1 111.19(17)
C9 P1 S1 106.70(17)
N3 P2 C17 104.3(2)
N3 P2 C20 107.9(2)
C17 P2 C20 106.5(2)
N3 P2 S2 120.52(15)
C17 P2 S2 105.73(17)
C20 P2 S2 110.94(17)
P1 S1 Cd1 97.08(6)
C1 Se1 Cd1 106.73(14)
C12 Se2 Cd1 105.17(13)
P2 S2 Cd1 101.44(6)
C1 N1 P1 133.9(3)
C1 N2 C5 128.5(4)
C1 N2 C2 120.4(4)
C5 N2 C2 111.0(3)
C12 N3 P2 142.7(3)
C12 N4 C13 127.5(4)
C12 N4 C16 121.6(4)
C13 N4 C16 110.9(4)
N1 C1 N2 116.1(4)
N1 C1 Se1 129.2(3)
N2 C1 Se1 114.7(3)
N2 C2 C3A 101.8(8)
N2 C2 C3 104.8(5)
C3A C2 C3 23.9(12)
N2 C2 H2A 110.8
C3A C2 H2A 90.5
C3 C2 H2A 110.8
N2 C2 H2B 110.8
C3A C2 H2B 131.8
C3 C2 H2B 110.8
H2A C2 H2B 108.9
C4 C3 C2 102.0(7)
C4 C3 H3A 111.4
C2 C3 H3A 111.4
C4 C3 H3B 111.4
C2 C3 H3B 111.4
H3A C3 H3B 109.2
C3 C4 C5 103.0(7)
C3 C4 H4A 111.2
C5 C4 H4A 111.2
C3 C4 H4B 111.2
C5 C4 H4B 111.2
H4A C4 H4B 109.1
C4A C3A C2 100.9(15)
C4A C3A H3A1 111.6
C2 C3A H3A1 111.6
C4A C3A H3A2 111.6
C2 C3A H3A2 111.6
H3A1 C3A H3A2 109.4
C5 C4A C3A 101.5(15)
C5 C4A H4A1 111.5
C3A C4A H4A1 111.5
C5 C4A H4A2 111.5
C3A C4A H4A2 111.5
H4A1 C4A H4A2 109.3
N2 C5 C4A 102.8(8)
N2 C5 C4 102.5(5)
C4A C5 C4 29.2(9)
N2 C5 H5A 111.3
C4A C5 H5A 84.5
C4 C5 H5A 111.3
N2 C5 H5B 111.3
C4A C5 H5B 134.3
C4 C5 H5B 111.3
H5A C5 H5B 109.2
C7 C6 C8 111.3(5)
C7 C6 P1 114.8(4)
C8 C6 P1 112.9(4)
C7 C6 H6 105.7
C8 C6 H6 105.7
P1 C6 H6 105.7
C6 C7 H7A 109.5
C6 C7 H7B 109.5
H7A C7 H7B 109.5
C6 C7 H7C 109.5
H7A C7 H7C 109.5
H7B C7 H7C 109.5
C6 C8 H8A 109.5
C6 C8 H8B 109.5
H8A C8 H8B 109.5
C6 C8 H8C 109.5
H8A C8 H8C 109.5
H8B C8 H8C 109.5
C11 C9 C10 110.4(5)
C11 C9 P1 110.4(4)
C10 C9 P1 113.4(4)
C11 C9 H9 107.5
C10 C9 H9 107.5
P1 C9 H9 107.5
C9 C10 H10A 109.5
C9 C10 H10B 109.5
H10A C10 H10B 109.5
C9 C10 H10C 109.5
H10A C10 H10C 109.5
H10B C10 H10C 109.5
C9 C11 H11A 109.5
C9 C11 H11B 109.5
H11A C11 H11B 109.5
C9 C11 H11C 109.5
H11A C11 H11C 109.5
H11B C11 H11C 109.5
N3 C12 N4 116.7(4)
N3 C12 Se2 129.2(3)
N4 C12 Se2 114.1(3)
N4 C13 C14 103.9(4)
N4 C13 H13A 111.0
C14 C13 H13A 111.0
N4 C13 H13B 111.0
C14 C13 H13B 111.0
H13A C13 H13B 109.0
C13 C14 C15 103.6(4)
C13 C14 H14A 111.0
C15 C14 H14A 111.0
C13 C14 H14B 111.0
C15 C14 H14B 111.0
H14A C14 H14B 109.0
C14 C15 C16 103.5(4)
C14 C15 H15A 111.1
C16 C15 H15A 111.1
C14 C15 H15B 111.1
C16 C15 H15B 111.1
H15A C15 H15B 109.0
N4 C16 C15 103.4(4)
N4 C16 H16A 111.1
C15 C16 H16A 111.1
N4 C16 H16B 111.1
C15 C16 H16B 111.1
H16A C16 H16B 109.0
C18 C17 C19 110.2(4)
C18 C17 P2 110.5(3)
C19 C17 P2 112.4(4)
C18 C17 H17 107.9
C19 C17 H17 107.9
P2 C17 H17 107.9
C17 C18 H18A 109.5
C17 C18 H18B 109.5
H18A C18 H18B 109.5
C17 C18 H18C 109.5
H18A C18 H18C 109.5
H18B C18 H18C 109.5
C17 C19 H19A 109.5
C17 C19 H19B 109.5
H19A C19 H19B 109.5
C17 C19 H19C 109.5
H19A C19 H19C 109.5
H19B C19 H19C 109.5
C21 C20 C22 112.4(4)
C21 C20 P2 111.4(3)
C22 C20 P2 111.6(4)
C21 C20 H20 107.0
C22 C20 H20 107.0
P2 C20 H20 107.0
C20 C21 H21A 109.5
C20 C21 H21B 109.5
H21A C21 H21B 109.5
C20 C21 H21C 109.5
H21A C21 H21C 109.5
H21B C21 H21C 109.5
C20 C22 H22A 109.5
C20 C22 H22B 109.5
H22A C22 H22B 109.5
C20 C22 H22C 109.5
H22A C22 H22C 109.5
H22B C22 H22C 109.5

loop_
_geom_bond_atom_site_label_1
_geom_bond_atom_site_label_2
_geom_bond_distance
Cd1 S2 2.5472(14)
Cd1 S1 2.5476(15)
Cd1 Se2 2.5866(9)
Cd1 Se1 2.6329(8)
P1 N1 1.606(4)
P1 C6 1.827(5)
P1 C9 1.835(5)
P1 S1 2.0195(18)
P2 N3 1.599(4)
P2 C17 1.821(5)
P2 C20 1.840(5)
P2 S2 2.0271(17)
Se1 C1 1.916(5)
Se2 C12 1.921(4)
N1 C1 1.311(6)
N2 C1 1.345(5)
N2 C5 1.463(6)
N2 C2 1.478(6)
N3 C12 1.300(5)
N4 C12 1.334(5)
N4 C13 1.467(6)
N4 C16 1.472(6)
C2 C3A 1.53(2)
C2 C3 1.519(10)
C2 H2A 0.9700
C2 H2B 0.9700
C3 C4 1.525(13)
C3 H3A 0.9700
C3 H3B 0.9700
C4 C5 1.544(9)
C4 H4A 0.9700
C4 H4B 0.9700
C3A C4A 1.52(2)
C3A H3A1 0.9700
C3A H3A2 0.9700
C4A C5 1.512(18)
C4A H4A1 0.9700
C4A H4A2 0.9700
C5 H5A 0.9700
C5 H5B 0.9700
C6 C7 1.529(7)
C6 C8 1.537(7)
C6 H6 0.9800
C7 H7A 0.9600
C7 H7B 0.9600
C7 H7C 0.9600
C8 H8A 0.9600
C8 H8B 0.9600
C8 H8C 0.9600
C9 C11 1.522(7)
C9 C10 1.521(7)
C9 H9 0.9800
C10 H10A 0.9600
C10 H10B 0.9600
C10 H10C 0.9600
C11 H11A 0.9600
C11 H11B 0.9600
C11 H11C 0.9600
C13 C14 1.506(7)
C13 H13A 0.9700
C13 H13B 0.9700
C14 C15 1.509(7)
C14 H14A 0.9700
C14 H14B 0.9700
C15 C16 1.514(7)
C15 H15A 0.9700
C15 H15B 0.9700
C16 H16A 0.9700
C16 H16B 0.9700
C17 C18 1.527(7)
C17 C19 1.537(7)
C17 H17 0.9800
C18 H18A 0.9600
C18 H18B 0.9600
C18 H18C 0.9600
C19 H19A 0.9600
C19 H19B 0.9600
C19 H19C 0.9600
C20 C21 1.511(7)
C20 C22 1.530(7)
C20 H20 0.9800
C21 H21A 0.9600
C21 H21B 0.9600
C21 H21C 0.9600
C22 H22A 0.9600
C22 H22B 0.9600
C22 H22C 0.9600

loop_
_geom_torsion_atom_site_label_1
_geom_torsion_atom_site_label_2
_geom_torsion_atom_site_label_3
_geom_torsion_atom_site_label_4
_geom_torsion
N1 P1 S1 Cd1 64.03(18)
C6 P1 S1 Cd1 -60.9(2)
C9 P1 S1 Cd1 178.71(18)
S2 Cd1 S1 P1 79.34(6)
Se2 Cd1 S1 P1 -160.80(5)
Se1 Cd1 S1 P1 -33.46(6)
S2 Cd1 Se1 C1 -114.29(14)
S1 Cd1 Se1 C1 3.07(14)
Se2 Cd1 Se1 C1 127.97(14)
S2 Cd1 Se2 C12 3.00(14)
S1 Cd1 Se2 C12 -120.25(14)
Se1 Cd1 Se2 C12 120.63(14)
N3 P2 S2 Cd1 42.0(2)
C17 P2 S2 Cd1 159.60(17)
C20 P2 S2 Cd1 -85.37(18)
S1 Cd1 S2 P2 97.99(6)
Se2 Cd1 S2 P2 -26.23(7)
Se1 Cd1 S2 P2 -151.32(5)
C6 P1 N1 C1 68.3(5)
C9 P1 N1 C1 -175.4(5)
S1 P1 N1 C1 -58.5(5)
C17 P2 N3 C12 -149.0(6)
C20 P2 N3 C12 98.1(6)
S2 P2 N3 C12 -30.6(7)
P1 N1 C1 N2 -176.2(4)
P1 N1 C1 Se1 2.4(7)
C5 N2 C1 N1 177.5(4)
C2 N2 C1 N1 2.0(7)
C5 N2 C1 Se1 -1.3(6)
C2 N2 C1 Se1 -176.8(4)
Cd1 Se1 C1 N1 20.0(5)
Cd1 Se1 C1 N2 -161.3(3)
C1 N2 C2 C3A 161.1(14)
C5 N2 C2 C3A -15.1(15)
C1 N2 C2 C3 -174.5(7)
C5 N2 C2 C3 9.3(8)
N2 C2 C3 C4 -30.9(13)
C3A C2 C3 C4 55.0(19)
C2 C3 C4 C5 40.7(15)
N2 C2 C3A C4A 38(3)
C3 C2 C3A C4A -62(2)
C2 C3A C4A C5 -47(3)
C1 N2 C5 C4A 170.3(14)
C2 N2 C5 C4A -13.9(14)
C1 N2 C5 C4 -159.7(7)
C2 N2 C5 C4 16.1(8)
C3A C4A C5 N2 37(3)
C3A C4A C5 C4 -55(2)
C3 C4 C5 N2 -35.0(13)
C3 C4 C5 C4A 58.9(16)
N1 P1 C6 C7 177.5(4)
C9 P1 C6 C7 66.5(4)
S1 P1 C6 C7 -51.6(4)
N1 P1 C6 C8 48.5(5)
C9 P1 C6 C8 -62.4(5)
S1 P1 C6 C8 179.4(4)
N1 P1 C9 C11 48.7(4)
C6 P1 C9 C11 162.9(4)
S1 P1 C9 C11 -76.2(4)
N1 P1 C9 C10 173.1(4)
C6 P1 C9 C10 -72.7(5)
S1 P1 C9 C10 48.2(5)
P2 N3 C12 N4 171.6(5)
P2 N3 C12 Se2 -11.1(9)
C13 N4 C12 N3 -178.8(5)
C16 N4 C12 N3 1.7(7)
C13 N4 C12 Se2 3.6(6)
C16 N4 C12 Se2 -176.0(4)
Cd1 Se2 C12 N3 19.8(5)
Cd1 Se2 C12 N4 -162.9(3)
C12 N4 C13 C14 168.7(5)
C16 N4 C13 C14 -11.7(6)
N4 C13 C14 C15 30.9(6)
C13 C14 C15 C16 -38.7(6)
C12 N4 C16 C15 167.4(5)
C13 N4 C16 C15 -12.2(6)
C14 C15 C16 N4 31.1(6)
N3 P2 C17 C18 61.5(4)
C20 P2 C17 C18 175.4(4)
S2 P2 C17 C18 -66.5(4)
N3 P2 C17 C19 -62.0(4)
C20 P2 C17 C19 51.9(4)
S2 P2 C17 C19 170.0(3)
N3 P2 C20 C21 -64.7(4)
C17 P2 C20 C21 -176.1(4)
S2 P2 C20 C21 69.3(4)
N3 P2 C20 C22 168.8(4)
C17 P2 C20 C22 57.3(4)
S2 P2 C20 C22 -57.2(4)
